data_9014037
loop_
_publ_author_name
'Crosnier-Lopez M'
'Fourquet, J.'

_publ_section_title
;
 Ba3Nb2O2F12.2H2O: Synthesis and crystal structure
 _cod_database_code 1000352
;
_journal_name_full 'Journal of Solid State Chemistry'
_journal_page_first 92
_journal_page_last 99
_journal_paper_doi 10.1006/jssc.1993.1196
_journal_volume 105
_journal_year 1993
_chemical_formula_sum 'Ba3 F12 Nb2 O4'
_space_group_IT_number 36
_symmetry_space_group_name_Hall 'C 2c -2'
_symmetry_space_group_name_H-M 'C m c 21'
_cell_angle_alpha 90
_cell_angle_beta 90
_cell_angle_gamma 90
_cell_length_a 22.633
_cell_length_b 7.804
_cell_length_c 7.748
_cell_formula_units_Z 4
_cell_volume 1368.513
_database_code_amcsd 0013780
_exptl_crystal_density_diffrn 4.319
_cod_duplicate_entry 1000352
_cod_original_formula_sum 'Ba3 Nb2 F12 O4'
_cod_database_code 9014037
_amcsd_formula_title 'Ba3 F12 H4 Nb2 O4'

loop_
_space_group_symop_operation_xyz
x,y,z
1/2+x,1/2+y,z
x,-y,1/2+z
1/2+x,1/2-y,1/2+z
-x,y,z
1/2-x,1/2+y,z
-x,-y,1/2+z
1/2-x,1/2-y,1/2+z

loop_
_atom_site_aniso_label
_atom_site_aniso_U_11
_atom_site_aniso_U_22
_atom_site_aniso_U_33
_atom_site_aniso_U_12
_atom_site_aniso_U_13
_atom_site_aniso_U_23
Ba1 0.01370 0.01880 0.01120 0.00000 0.00000 -0.00180
Ba2 0.01190 0.01200 0.01000 0.00100 0.00010 0.00020
Nb1 0.01430 0.02400 0.00960 -0.01010 -0.00010 0.00040
F1 0.01470 0.02110 0.01060 -0.00740 -0.00230 -0.00190
F2 0.01490 0.02270 0.01580 -0.00380 0.00220 -0.00210
F3 0.01510 0.02840 0.01820 -0.01050 -0.00040 -0.00210
F4 0.02150 0.03090 0.00940 -0.01040 -0.00140 -0.00400
F5 0.01470 0.01700 0.01270 -0.00350 0.00090 0.00030
F6 0.02050 0.01750 0.03170 0.00580 0.00060 0.00220
O1 0.02100 0.00840 0.02440 0.00190 -0.00110 0.00130
O2 0.08880 0.02020 0.02180 0.00000 0.00000 0.00440
O3 0.03180 0.02560 0.04100 0.00000 0.00000 0.00390

loop_
_atom_site_label
_atom_site_fract_x
_atom_site_fract_y
_atom_site_fract_z
_atom_site_attached_hydrogens
Ba1 0.00000 0.10500 0.00000 0
Ba2 0.19510 0.30970 0.78870 0
Nb1 0.86000 0.76760 0.79070 0
F1 0.29700 0.15320 0.63680 0
F2 0.38670 0.29050 0.54050 0
F3 0.43620 0.39930 0.79150 0
F4 0.38300 0.29710 0.03730 0
F5 0.29500 0.15500 0.93900 0
F6 0.39640 0.03980 0.79470 0
O1 0.31200 0.45950 0.78480 0
O2 0.50000 0.71970 0.66300 2
O3 0.50000 0.03500 0.47770 2

loop_
_cod_related_entry_id
_cod_related_entry_database
_cod_related_entry_code
1 AMCSD 0013780
